data_4318887
loop_
_publ_author_name
'Garth R. Giesbrecht'
'John C. Gordon'
'David L. Clark'
'Brian L. Scott'
'John G. Watkin'
'Kenneth J. Young'

_publ_section_title
;
 Salt-Free Synthesis of Samarium-Aluminum Mixed-Metal Alkoxides: X-ray
 Crystal Structures of
 {[(i-Pr-O)(i-Bu)Al(\m-O-i-Pr)2Sm(O-i-Pr)(HO-i-Pr)](\m-O-i-Pr)}2,
 [(THF)2Sm(O-t-Bu)2(\m-O-t-Bu)2Al(i-Bu)2], Sm(OAr)3(THF)3 (Ar =
 2,4,6-Me3C6H2), [Nd(\m-OAr)(OAr)2(py)2]2 (Ar = 2,4,6-Me3C6H2), and
 (ArO)3Sm[(\m-O-t-Bu)2Al2(O-t-Bu)4] (Ar = 2,6-i-Pr2C6H3)
;
_journal_name_full 'Inorganic Chemistry'
_journal_page_first 6372
_journal_page_last 6379
_journal_paper_doi 10.1021/ic0203116
_journal_volume 41
_journal_year 2002
_chemical_formula_sum 'C42 H40 O6 Sm'
_chemical_formula_weight 791.09
_chemical_name_systematic
;
?
;
_space_group_IT_number 61
_symmetry_cell_setting orthorhombic
_symmetry_space_group_name_Hall '-P 2ac 2ab'
_symmetry_space_group_name_H-M 'P b c a'
_atom_sites_solution_hydrogens geom
_atom_sites_solution_primary direct
_atom_sites_solution_secondary difmap
_audit_creation_method SHELXL-97
_cell_angle_alpha 90.00
_cell_angle_beta 90.00
_cell_angle_gamma 90.00
_cell_formula_units_Z 8
_cell_length_a 16.5822(9)
_cell_length_b 15.5668(9)
_cell_length_c 29.9017(18)
_cell_measurement_temperature 203(2)
_cell_volume 7718.6(8)
_computing_cell_refinement 'SAINT 4.05 (Bruker, 1996)'
_computing_data_collection 'SMART 4.210 (Bruker, 1996)'
_computing_data_reduction 'SAINT 4.05 (Bruker, 1996)'
_computing_molecular_graphics 'SHELXL-97 (Sheldrick, 1997)'
_computing_publication_material 'SHELXL-97 (Sheldrick, 1997)'
_computing_structure_refinement 'SHELXL-97 (Sheldrick, 1997)'
_computing_structure_solution 'SHELXS-86 (Sheldrick, 1985)'
_diffrn_ambient_temperature 203(2)
_diffrn_measured_fraction_theta_full 0.982
_diffrn_measured_fraction_theta_max 0.982
_diffrn_measurement_device_type 'Bruker P4/CCD'
_diffrn_measurement_method '\w and \f scans'
_diffrn_radiation_monochromator graphite
_diffrn_radiation_source 'fine-focus sealed tube'
_diffrn_radiation_type MoK\a
_diffrn_radiation_wavelength 0.71073
_diffrn_reflns_av_R_equivalents 0.0000
_diffrn_reflns_av_sigmaI/netI 0.0427
_diffrn_reflns_limit_h_max 18
_diffrn_reflns_limit_h_min 0
_diffrn_reflns_limit_k_max 17
_diffrn_reflns_limit_k_min 0
_diffrn_reflns_limit_l_max 33
_diffrn_reflns_limit_l_min 0
_diffrn_reflns_number 5577
_diffrn_reflns_theta_full 23.45
_diffrn_reflns_theta_max 23.45
_diffrn_reflns_theta_min 1.36
_diffrn_standards_decay_% '< 2'
_exptl_absorpt_coefficient_mu 1.565
_exptl_absorpt_process_details 'SADABS (Sheldrick, 1996)'
_exptl_crystal_colour colorless
_exptl_crystal_density_diffrn 1.362
_exptl_crystal_density_method 'not measured'
_exptl_crystal_description irregular
_exptl_crystal_F_000 3216
_exptl_crystal_size_max 0.29
_exptl_crystal_size_mid 0.21
_exptl_crystal_size_min 0.12
_refine_diff_density_max 0.610
_refine_diff_density_min -0.617
_refine_diff_density_rms 0.072
_refine_ls_extinction_method none
_refine_ls_goodness_of_fit_ref 1.299
_refine_ls_hydrogen_treatment mixed
_refine_ls_matrix_type full
_refine_ls_number_parameters 415
_refine_ls_number_reflns 5577
_refine_ls_number_restraints 0
_refine_ls_restrained_S_all 1.299
_refine_ls_R_factor_all 0.0712
_refine_ls_R_factor_gt 0.0442
_refine_ls_shift/su_max 0.001
_refine_ls_shift/su_mean 0.000
_refine_ls_structure_factor_coef Fsqd
_refine_ls_weighting_details 'calc w=1/[\s^2^(Fo^2^)+(0.0353P)^2^+0.0000P] where P=(Fo^2^+2Fc^2^)/3'
_refine_ls_weighting_scheme calc
_refine_ls_wR_factor_gt 0.0885
_refine_ls_wR_factor_ref 0.0946
_reflns_number_gt 4092
_reflns_number_total 5577
_reflns_threshold_expression >2sigma(I)
_cod_data_source_file ic0203116_3.cif
_cod_data_source_block ccd231a
_cod_database_code 4318887

loop_
_symmetry_equiv_pos_as_xyz
'x, y, z'
'-x+1/2, -y, z+1/2'
'-x, y+1/2, -z+1/2'
'x+1/2, -y+1/2, -z'
'-x, -y, -z'
'x-1/2, y, -z-1/2'
'x, -y-1/2, z-1/2'
'-x-1/2, y-1/2, z'

loop_
_atom_site_label
_atom_site_type_symbol
_atom_site_fract_x
_atom_site_fract_y
_atom_site_fract_z
_atom_site_U_iso_or_equiv
_atom_site_adp_type
_atom_site_occupancy
_atom_site_symmetry_multiplicity
_atom_site_calc_flag
_atom_site_refinement_flags
_atom_site_disorder_assembly
_atom_site_disorder_group
Sm1 Sm 0.009383(14) 0.384465(17) 0.351597(9) 0.04199(11) Uani 1 1 d . . .
O1 O 0.1260(2) 0.4069(2) 0.38107(12) 0.0556(10) Uani 1 1 d . . .
O2 O 0.0291(2) 0.4178(2) 0.28225(12) 0.0537(10) Uani 1 1 d . . .
O3 O -0.0620(2) 0.4913(2) 0.37547(12) 0.0527(10) Uani 1 1 d . . .
O4 O -0.0185(2) 0.2997(2) 0.42364(13) 0.0589(10) Uani 1 1 d . . .
O5 O 0.0547(2) 0.2351(2) 0.32966(12) 0.0522(10) Uani 1 1 d . . .
O6 O -0.1216(2) 0.3128(2) 0.33003(13) 0.0520(10) Uani 1 1 d . . .
C1 C 0.1954(3) 0.4332(4) 0.39904(18) 0.0549(16) Uani 1 1 d . . .
C2 C 0.2635(3) 0.3795(4) 0.3977(2) 0.0621(17) Uani 1 1 d . . .
C3 C 0.3343(4) 0.4081(5) 0.4176(2) 0.0717(19) Uani 1 1 d . . .
H3 H 0.3794 0.3726 0.4166 0.086 Uiso 1 1 calc R . .
C4 C 0.3409(4) 0.4867(5) 0.4387(2) 0.0675(19) Uani 1 1 d . . .
C5 C 0.2743(4) 0.5386(4) 0.43795(18) 0.0685(18) Uani 1 1 d . . .
H5 H 0.2781 0.5930 0.4506 0.082 Uiso 1 1 calc R . .
C6 C 0.2012(3) 0.5140(4) 0.41919(18) 0.0561(16) Uani 1 1 d . . .
C7 C 0.2580(4) 0.2939(4) 0.3754(3) 0.094(2) Uani 1 1 d . . .
H7A H 0.2046 0.2860 0.3637 0.141 Uiso 1 1 calc R . .
H7B H 0.2696 0.2495 0.3967 0.141 Uiso 1 1 calc R . .
H7C H 0.2963 0.2912 0.3514 0.141 Uiso 1 1 calc R . .
C8 C 0.4186(4) 0.5152(5) 0.4605(2) 0.110(3) Uani 1 1 d . . .
H8A H 0.4578 0.4701 0.4584 0.165 Uiso 1 1 calc R . .
H8B H 0.4087 0.5283 0.4914 0.165 Uiso 1 1 calc R . .
H8C H 0.4386 0.5655 0.4456 0.165 Uiso 1 1 calc R . .
C9 C 0.1293(4) 0.5721(4) 0.4194(2) 0.085(2) Uani 1 1 d . . .
H9A H 0.1425 0.6245 0.4347 0.127 Uiso 1 1 calc R . .
H9B H 0.0854 0.5442 0.4344 0.127 Uiso 1 1 calc R . .
H9C H 0.1139 0.5849 0.3892 0.127 Uiso 1 1 calc R . .
C10 C 0.0563(3) 0.4413(3) 0.2421(2) 0.0475(14) Uani 1 1 d . . .
C11 C 0.0120(3) 0.4221(4) 0.2037(2) 0.0520(14) Uani 1 1 d . . .
C12 C 0.0428(4) 0.4466(4) 0.16169(19) 0.0613(17) Uani 1 1 d . . .
H12 H 0.0134 0.4331 0.1361 0.074 Uiso 1 1 calc R . .
C13 C 0.1142(4) 0.4894(4) 0.1571(2) 0.0626(17) Uani 1 1 d . . .
C14 C 0.1561(4) 0.5091(4) 0.1954(2) 0.0618(17) Uani 1 1 d . . .
H14 H 0.2041 0.5396 0.1928 0.074 Uiso 1 1 calc R . .
C15 C 0.1300(3) 0.4855(3) 0.2379(2) 0.0550(15) Uani 1 1 d . . .
C16 C -0.0676(3) 0.3775(4) 0.2078(2) 0.0693(18) Uani 1 1 d . . .
H16A H -0.0899 0.3684 0.1785 0.104 Uiso 1 1 calc R . .
H16B H -0.1039 0.4123 0.2250 0.104 Uiso 1 1 calc R . .
H16C H -0.0602 0.3231 0.2223 0.104 Uiso 1 1 calc R . .
C17 C 0.1457(4) 0.5146(5) 0.1114(2) 0.093(2) Uani 1 1 d . . .
H17A H 0.1084 0.4961 0.0888 0.139 Uiso 1 1 calc R . .
H17B H 0.1971 0.4879 0.1064 0.139 Uiso 1 1 calc R . .
H17C H 0.1517 0.5759 0.1099 0.139 Uiso 1 1 calc R . .
C18 C 0.1777(4) 0.5055(5) 0.2796(2) 0.090(2) Uani 1 1 d . . .
H18A H 0.1494 0.4841 0.3053 0.136 Uiso 1 1 calc R . .
H18B H 0.1844 0.5666 0.2822 0.136 Uiso 1 1 calc R . .
H18C H 0.2297 0.4786 0.2777 0.136 Uiso 1 1 calc R . .
C19 C -0.0943(3) 0.5623(3) 0.39350(19) 0.0451(14) Uani 1 1 d . . .
C20 C -0.0816(4) 0.6430(4) 0.3744(2) 0.0687(18) Uani 1 1 d . . .
C21 C -0.1162(5) 0.7159(4) 0.3943(3) 0.082(2) Uani 1 1 d . . .
H21 H -0.1089 0.7693 0.3810 0.099 Uiso 1 1 calc R . .
C22 C -0.1609(4) 0.7100(5) 0.4334(3) 0.087(2) Uani 1 1 d . . .
C23 C -0.1727(3) 0.6311(4) 0.4510(2) 0.0701(19) Uani 1 1 d . . .
H23 H -0.2041 0.6259 0.4766 0.084 Uiso 1 1 calc R . .
C24 C -0.1401(3) 0.5578(4) 0.4324(2) 0.0526(15) Uani 1 1 d . . .
C25 C -0.0334(5) 0.6481(5) 0.3322(3) 0.111(3) Uani 1 1 d . . .
H25A H -0.0290 0.7070 0.3230 0.167 Uiso 1 1 calc R . .
H25B H -0.0596 0.6154 0.3092 0.167 Uiso 1 1 calc R . .
H25C H 0.0195 0.6251 0.3374 0.167 Uiso 1 1 calc R . .
C26 C -0.1913(4) 0.7924(4) 0.4556(3) 0.139(4) Uani 1 1 d . . .
H26A H -0.2205 0.7782 0.4823 0.208 Uiso 1 1 calc R . .
H26B H -0.2261 0.8225 0.4353 0.208 Uiso 1 1 calc R . .
H26C H -0.1462 0.8283 0.4631 0.208 Uiso 1 1 calc R . .
C27 C -0.1540(4) 0.4716(4) 0.4539(2) 0.0700(18) Uani 1 1 d . . .
H27A H -0.1274 0.4278 0.4368 0.105 Uiso 1 1 calc R . .
H27B H -0.2108 0.4598 0.4549 0.105 Uiso 1 1 calc R . .
H27C H -0.1327 0.4721 0.4838 0.105 Uiso 1 1 calc R . .
C28 C -0.0817(4) 0.2429(4) 0.4326(2) 0.0656(18) Uani 1 1 d . . .
H28A H -0.0712 0.1880 0.4184 0.079 Uiso 1 1 calc R . .
H28B H -0.1317 0.2657 0.4206 0.079 Uiso 1 1 calc R . .
C29 C -0.0893(5) 0.2310(6) 0.4825(3) 0.131(4) Uani 1 1 d . . .
H29A H -0.0928 0.1705 0.4900 0.157 Uiso 1 1 calc R . .
H29B H -0.1370 0.2599 0.4938 0.157 Uiso 1 1 calc R . .
C30 C -0.0138(6) 0.2704(7) 0.5021(2) 0.133(4) Uani 1 1 d . . .
H30A H 0.0220 0.2263 0.5136 0.160 Uiso 1 1 calc R . .
H30B H -0.0269 0.3100 0.5260 0.160 Uiso 1 1 calc R . .
C31 C 0.0249(4) 0.3175(5) 0.4627(2) 0.0733(19) Uani 1 1 d . . .
H31A H 0.0248 0.3789 0.4684 0.088 Uiso 1 1 calc R . .
H31B H 0.0804 0.2990 0.4592 0.088 Uiso 1 1 calc R . .
C32 C 0.0830(4) 0.2179(4) 0.2850(2) 0.082(2) Uani 1 1 d . . .
H32A H 0.1286 0.2545 0.2778 0.099 Uiso 1 1 calc R . .
H32B H 0.0405 0.2285 0.2633 0.099 Uiso 1 1 calc R . .
C33 C 0.1073(4) 0.1260(4) 0.2842(2) 0.0723(18) Uani 1 1 d . . .
H33A H 0.1530 0.1172 0.2645 0.087 Uiso 1 1 calc R . .
H33B H 0.0631 0.0899 0.2744 0.087 Uiso 1 1 calc R . .
C34 C 0.1296(4) 0.1065(4) 0.3316(2) 0.0605(16) Uani 1 1 d . . .
H34A H 0.1221 0.0460 0.3383 0.073 Uiso 1 1 calc R . .
H34B H 0.1851 0.1222 0.3378 0.073 Uiso 1 1 calc R . .
C35 C 0.0724(3) 0.1608(3) 0.3576(2) 0.0548(15) Uani 1 1 d . . .
H35A H 0.0234 0.1292 0.3642 0.066 Uiso 1 1 calc R . .
H35B H 0.0967 0.1788 0.3856 0.066 Uiso 1 1 calc R . .
C36 C -0.1361(4) 0.2304(4) 0.3112(3) 0.093(3) Uani 1 1 d . . .
H36A H -0.1246 0.1858 0.3330 0.111 Uiso 1 1 calc R . .
H36B H -0.1022 0.2214 0.2853 0.111 Uiso 1 1 calc R . .
C37 C -0.2210(4) 0.2281(5) 0.2985(3) 0.141(4) Uani 1 1 d . . .
H37A H -0.2270 0.2006 0.2696 0.169 Uiso 1 1 calc R . .
H37B H -0.2516 0.1957 0.3204 0.169 Uiso 1 1 calc R . .
C38 C -0.2497(4) 0.3140(4) 0.2965(3) 0.090(2) Uani 1 1 d . . .
H38A H -0.3045 0.3178 0.3077 0.108 Uiso 1 1 calc R . .
H38B H -0.2484 0.3355 0.2660 0.108 Uiso 1 1 calc R . .
C39 C -0.1935(3) 0.3633(4) 0.3255(2) 0.079(2) Uani 1 1 d . . .
H39A H -0.1811 0.4184 0.3120 0.094 Uiso 1 1 calc R . .
H39B H -0.2177 0.3733 0.3546 0.094 Uiso 1 1 calc R . .

loop_
_atom_site_aniso_label
_atom_site_aniso_U_11
_atom_site_aniso_U_22
_atom_site_aniso_U_33
_atom_site_aniso_U_23
_atom_site_aniso_U_13
_atom_site_aniso_U_12
Sm1 0.04344(17) 0.04074(17) 0.04178(17) -0.00378(14) -0.00169(13) -0.00717(13)
O1 0.041(2) 0.066(3) 0.059(3) -0.007(2) -0.0079(19) -0.0158(18)
O2 0.067(2) 0.055(2) 0.040(2) 0.0035(19) 0.0058(19) -0.0065(19)
O3 0.057(2) 0.049(2) 0.053(2) -0.005(2) 0.0006(19) -0.0034(19)
O4 0.066(3) 0.056(2) 0.055(3) 0.007(2) 0.002(2) -0.003(2)
O5 0.062(2) 0.047(2) 0.047(2) 0.000(2) 0.0029(19) 0.0102(19)
O6 0.047(2) 0.041(2) 0.068(3) -0.005(2) -0.0151(19) -0.0037(17)
C1 0.052(4) 0.077(5) 0.036(3) 0.008(3) 0.002(3) -0.018(3)
C2 0.050(4) 0.072(4) 0.065(4) 0.015(4) -0.008(3) -0.013(3)
C3 0.049(4) 0.097(6) 0.069(5) 0.025(4) -0.010(3) -0.006(3)
C4 0.055(4) 0.100(6) 0.048(4) 0.013(4) -0.014(3) -0.028(4)
C5 0.074(5) 0.093(5) 0.038(4) -0.018(4) -0.002(3) -0.030(4)
C6 0.056(4) 0.071(4) 0.041(3) -0.008(3) 0.004(3) -0.014(3)
C7 0.066(5) 0.064(5) 0.152(7) -0.003(5) -0.008(5) -0.003(4)
C8 0.080(5) 0.170(8) 0.081(5) -0.001(6) -0.033(4) -0.031(5)
C9 0.076(5) 0.090(5) 0.088(5) -0.042(5) 0.004(4) -0.008(4)
C10 0.061(4) 0.031(3) 0.050(4) 0.000(3) -0.001(3) 0.009(3)
C11 0.057(4) 0.042(3) 0.057(4) 0.007(3) 0.006(3) 0.013(3)
C12 0.069(4) 0.070(4) 0.045(4) 0.003(3) 0.006(3) 0.019(4)
C13 0.080(5) 0.051(4) 0.057(4) 0.011(3) 0.020(4) 0.023(3)
C14 0.064(4) 0.043(4) 0.079(5) 0.007(4) 0.022(4) 0.003(3)
C15 0.059(4) 0.042(3) 0.064(4) 0.000(3) 0.007(3) -0.003(3)
C16 0.074(4) 0.077(5) 0.057(4) -0.004(4) -0.004(3) 0.003(4)
C17 0.102(6) 0.104(6) 0.072(5) 0.019(5) 0.033(4) 0.034(4)
C18 0.082(5) 0.102(6) 0.088(5) 0.011(5) 0.000(4) -0.041(4)
C19 0.054(3) 0.031(3) 0.050(4) -0.004(3) -0.017(3) -0.001(3)
C20 0.086(5) 0.065(5) 0.055(4) 0.020(4) -0.026(4) -0.006(4)
C21 0.101(6) 0.032(4) 0.115(7) 0.010(5) -0.054(5) 0.007(4)
C22 0.076(5) 0.055(5) 0.129(8) -0.024(5) -0.033(5) 0.015(4)
C23 0.049(3) 0.065(5) 0.097(5) -0.025(4) -0.008(3) 0.007(3)
C24 0.045(3) 0.046(4) 0.066(4) -0.018(3) -0.007(3) 0.005(3)
C25 0.168(8) 0.086(6) 0.080(6) 0.034(5) -0.034(6) -0.021(6)
C26 0.106(6) 0.065(5) 0.246(12) -0.071(7) -0.034(7) 0.035(4)
C27 0.070(4) 0.068(4) 0.072(5) -0.003(4) 0.019(4) -0.001(3)
C28 0.068(4) 0.048(4) 0.081(5) 0.001(4) 0.003(4) -0.010(3)
C29 0.088(6) 0.131(8) 0.173(10) 0.093(7) 0.061(6) 0.018(5)
C30 0.156(8) 0.204(11) 0.039(4) 0.002(5) -0.021(5) 0.121(8)
C31 0.073(4) 0.090(5) 0.057(4) -0.006(4) -0.014(4) -0.004(4)
C32 0.114(6) 0.078(5) 0.054(4) -0.007(4) 0.010(4) 0.026(4)
C33 0.085(4) 0.062(5) 0.070(5) -0.006(4) 0.006(4) 0.025(4)
C34 0.066(4) 0.054(4) 0.062(4) -0.001(3) -0.001(3) 0.004(3)
C35 0.059(3) 0.045(4) 0.061(4) 0.004(3) 0.005(3) 0.001(3)
C36 0.084(5) 0.045(4) 0.148(7) -0.022(5) -0.048(5) -0.005(3)
C37 0.086(5) 0.069(5) 0.269(12) -0.053(7) -0.093(7) 0.009(4)
C38 0.063(5) 0.068(5) 0.140(7) -0.021(5) -0.044(4) 0.003(4)
C39 0.054(4) 0.077(5) 0.104(6) -0.029(4) -0.018(4) 0.015(3)

loop_
_atom_type_symbol
_atom_type_description
_atom_type_scat_dispersion_real
_atom_type_scat_dispersion_imag
_atom_type_scat_source
C C 0.0033 0.0016 'International Tables Vol C Tables 4.2.6.8 and 6.1.1.4'
H H 0.0000 0.0000 'International Tables Vol C Tables 4.2.6.8 and 6.1.1.4'
O O 0.0106 0.0060 'International Tables Vol C Tables 4.2.6.8 and 6.1.1.4'
Sm Sm -0.1638 3.4418 'International Tables Vol C Tables 4.2.6.8 and 6.1.1.4'

loop_
_geom_angle_atom_site_label_1
_geom_angle_atom_site_label_2
_geom_angle_atom_site_label_3
_geom_angle
_geom_angle_site_symmetry_1
_geom_angle_site_symmetry_3
_geom_angle_publ_flag
O1 Sm1 O2 102.57(14) . . ?
O1 Sm1 O3 103.39(13) . . ?
O2 Sm1 O3 102.39(14) . . ?
O1 Sm1 O6 161.49(13) . . ?
O2 Sm1 O6 89.51(13) . . ?
O3 Sm1 O6 87.34(12) . . ?
O1 Sm1 O5 89.34(13) . . ?
O2 Sm1 O5 85.83(13) . . ?
O3 Sm1 O5 162.73(12) . . ?
O6 Sm1 O5 77.46(11) . . ?
O1 Sm1 O4 84.36(13) . . ?
O2 Sm1 O4 162.75(13) . . ?
O3 Sm1 O4 91.12(13) . . ?
O6 Sm1 O4 80.35(12) . . ?
O5 Sm1 O4 78.40(12) . . ?
C1 O1 Sm1 171.4(4) . . ?
C10 O2 Sm1 168.6(4) . . ?
C19 O3 Sm1 170.0(3) . . ?
C28 O4 C31 110.6(5) . . ?
C28 O4 Sm1 128.3(4) . . ?
C31 O4 Sm1 120.4(3) . . ?
C32 O5 C35 108.6(4) . . ?
C32 O5 Sm1 120.5(3) . . ?
C35 O5 Sm1 129.8(3) . . ?
C36 O6 C39 108.4(4) . . ?
C36 O6 Sm1 130.2(3) . . ?
C39 O6 Sm1 119.8(3) . . ?
O1 C1 C6 120.6(5) . . ?
O1 C1 C2 119.9(6) . . ?
C6 C1 C2 119.5(5) . . ?
C3 C2 C1 118.5(6) . . ?
C3 C2 C7 121.9(6) . . ?
C1 C2 C7 119.6(5) . . ?
C4 C3 C2 123.1(6) . . ?
C5 C4 C3 116.9(6) . . ?
C5 C4 C8 121.4(7) . . ?
C3 C4 C8 121.7(7) . . ?
C4 C5 C6 123.2(6) . . ?
C5 C6 C1 118.8(6) . . ?
C5 C6 C9 121.8(6) . . ?
C1 C6 C9 119.4(5) . . ?
O2 C10 C11 120.3(5) . . ?
O2 C10 C15 120.5(5) . . ?
C11 C10 C15 119.2(6) . . ?
C10 C11 C12 119.1(6) . . ?
C10 C11 C16 119.8(5) . . ?
C12 C11 C16 121.1(6) . . ?
C13 C12 C11 122.3(6) . . ?
C12 C13 C14 117.7(6) . . ?
C12 C13 C17 121.0(7) . . ?
C14 C13 C17 121.3(6) . . ?
C13 C14 C15 123.0(6) . . ?
C14 C15 C10 118.7(6) . . ?
C14 C15 C18 122.5(5) . . ?
C10 C15 C18 118.8(5) . . ?
O3 C19 C24 120.8(5) . . ?
O3 C19 C20 121.1(6) . . ?
C24 C19 C20 118.0(6) . . ?
C19 C20 C21 119.4(7) . . ?
C19 C20 C25 118.2(7) . . ?
C21 C20 C25 122.3(7) . . ?
C22 C21 C20 121.6(7) . . ?
C23 C22 C21 117.7(7) . . ?
C23 C22 C26 123.1(9) . . ?
C21 C22 C26 119.1(8) . . ?
C22 C23 C24 122.6(7) . . ?
C23 C24 C19 120.6(6) . . ?
C23 C24 C27 120.3(6) . . ?
C19 C24 C27 119.1(5) . . ?
O4 C28 C29 109.2(6) . . ?
C28 C29 C30 105.3(6) . . ?
C29 C30 C31 104.1(6) . . ?
O4 C31 C30 109.4(6) . . ?
O5 C32 C33 106.2(5) . . ?
C32 C33 C34 104.4(5) . . ?
C35 C34 C33 102.8(5) . . ?
O5 C35 C34 106.3(5) . . ?
O6 C36 C37 106.8(5) . . ?
C38 C37 C36 108.2(6) . . ?
C37 C38 C39 104.5(5) . . ?
O6 C39 C38 107.1(5) . . ?

loop_
_geom_bond_atom_site_label_1
_geom_bond_atom_site_label_2
_geom_bond_distance
_geom_bond_site_symmetry_2
_geom_bond_publ_flag
Sm1 O1 2.154(3) . ?
Sm1 O2 2.163(4) . ?
Sm1 O3 2.162(4) . ?
Sm1 O6 2.526(3) . ?
Sm1 O5 2.531(3) . ?
Sm1 O4 2.568(4) . ?
O1 C1 1.334(6) . ?
O2 C10 1.333(6) . ?
O3 C19 1.341(6) . ?
O4 C28 1.397(6) . ?
O4 C31 1.400(7) . ?
O5 C32 1.442(6) . ?
O5 C35 1.456(6) . ?
O6 C36 1.421(6) . ?
O6 C39 1.435(6) . ?
C1 C6 1.399(8) . ?
C1 C2 1.405(8) . ?
C2 C3 1.389(8) . ?
C2 C7 1.493(8) . ?
C3 C4 1.381(8) . ?
C4 C5 1.370(9) . ?
C4 C8 1.511(8) . ?
C5 C6 1.389(7) . ?
C6 C9 1.496(8) . ?
C10 C11 1.395(7) . ?
C10 C15 1.409(7) . ?
C11 C12 1.408(7) . ?
C11 C16 1.498(7) . ?
C12 C13 1.365(8) . ?
C13 C14 1.373(8) . ?
C13 C17 1.517(8) . ?
C14 C15 1.391(8) . ?
C15 C18 1.508(8) . ?
C19 C24 1.391(7) . ?
C19 C20 1.396(8) . ?
C20 C21 1.404(9) . ?
C20 C25 1.495(9) . ?
C21 C22 1.386(10) . ?
C22 C23 1.352(9) . ?
C22 C26 1.529(9) . ?
C23 C24 1.379(7) . ?
C24 C27 1.507(7) . ?
C28 C29 1.511(10) . ?
C29 C30 1.512(11) . ?
C30 C31 1.528(11) . ?
C32 C33 1.487(8) . ?
C33 C34 1.496(8) . ?
C34 C35 1.489(7) . ?
C36 C37 1.458(8) . ?
C37 C38 1.421(8) . ?
C38 C39 1.486(8) . ?
